data_4087311
loop_
_publ_author_name
'Kumar, Sushil'
'Guyon, Fabrice'
'Knorr, Michael'
'Labat, St\'ephane'
'Miqueu, Karinne'
'Golz, Christopher'
'Strohmann, Carsten'

_publ_section_title
;
 Experimental and Theoretical Studies on the Mechanism of the C--S Bond
 Activation of PdII Thiolate/Thioether Complexes
;
_journal_issue 7
_journal_name_full Organometallics
_journal_page_first 1303
_journal_paper_doi 10.1021/acs.organomet.7b00039
_journal_volume 36
_journal_year 2017
_chemical_formula_moiety '2(C26 H21 P Pd S10), C H Cl3'
_chemical_formula_sum 'C53 H43 Cl3 P2 Pd2 S20'
_chemical_formula_weight 1702.16
_chemical_name_systematic
;
 ? 
;
_space_group_crystal_system triclinic
_space_group_IT_number 2
_space_group_name_Hall '-P 1'
_space_group_name_H-M_alt 'P -1'
_symmetry_space_group_name_Hall '-P 1'
_symmetry_space_group_name_H-M 'P -1'
_atom_sites_solution_hydrogens geom
_atom_sites_solution_primary direct
_audit_creation_date 2016-06-30
_audit_creation_method
;
Olex2 1.2
(compiled 2016.02.19 svn.r3266 for OlexSys, GUI svn.r5155)
;
_cell_angle_alpha 90.2309(16)
_cell_angle_beta 98.3416(17)
_cell_angle_gamma 113.3407(18)
_cell_formula_units_Z 2
_cell_length_a 13.4247(3)
_cell_length_b 13.9422(3)
_cell_length_c 19.6280(4)
_cell_measurement_reflns_used 41671
_cell_measurement_temperature 173(2)
_cell_measurement_theta_max 29.9060
_cell_measurement_theta_min 2.6870
_cell_volume 3329.78(13)
_computing_cell_refinement
;
CrysAlisPro, Agilent Technologies,
Version 1.171.36.28 (release 01-02-2013 CrysAlis171 .NET)
(compiled Feb  1 2013,16:14:44)
;
_computing_data_collection
;
CrysAlisPro, Agilent Technologies,
Version 1.171.36.28 (release 01-02-2013 CrysAlis171 .NET)
(compiled Feb  1 2013,16:14:44)
;
_computing_data_reduction
;
CrysAlisPro, Agilent Technologies,
Version 1.171.36.28 (release 01-02-2013 CrysAlis171 .NET)
(compiled Feb  1 2013,16:14:44)
;
_computing_molecular_graphics 'Olex2 (Dolomanov et al., 2009)'
_computing_publication_material 'Olex2 (Dolomanov et al., 2009)'
_computing_structure_refinement 'XL (Sheldrick, 2008)'
_computing_structure_solution 'ShelXT (Sheldrick, 2015)'
_diffrn_ambient_temperature 173.15
_diffrn_detector_area_resol_mean 16.0560
_diffrn_measured_fraction_theta_full 0.999
_diffrn_measured_fraction_theta_max 0.999
_diffrn_measurement_details
;
#__ type_ start__ end____ width___ exp.time_
  1 omega  -49.00   33.00   1.0000    2.5000
omega____ theta____ kappa____ phi______ frames
    -       19.4727  -57.0000   60.0000 82

#__ type_ start__ end____ width___ exp.time_
  2 omega   57.00   83.00   1.0000    2.5000
omega____ theta____ kappa____ phi______ frames
    -       19.4727 -134.0000  146.2427 26

#__ type_ start__ end____ width___ exp.time_
  3 omega    3.00   73.00   1.0000    2.5000
omega____ theta____ kappa____ phi______ frames
    -       19.4727   57.0000 -120.0000 70

#__ type_ start__ end____ width___ exp.time_
  4 omega    3.00   29.00   1.0000    2.5000
omega____ theta____ kappa____ phi______ frames
    -       19.4727 -134.0000  146.2427 26

#__ type_ start__ end____ width___ exp.time_
  5 omega    1.00   87.00   1.0000    2.5000
omega____ theta____ kappa____ phi______ frames
    -       19.4727   57.0000  -30.0000 86

#__ type_ start__ end____ width___ exp.time_
  6 omega    1.00   80.00   1.0000    2.5000
omega____ theta____ kappa____ phi______ frames
    -       19.4727   57.0000  150.0000 79

#__ type_ start__ end____ width___ exp.time_
  7 omega    2.00   80.00   1.0000    2.5000
omega____ theta____ kappa____ phi______ frames
    -       19.4727   57.0000   60.0000 78

#__ type_ start__ end____ width___ exp.time_
  8 omega  -25.00   60.00   1.0000    2.5000
omega____ theta____ kappa____ phi______ frames
    -       19.4727  -99.0000 -180.0000 85

#__ type_ start__ end____ width___ exp.time_
  9 omega  -93.00  -54.00   1.0000    2.5000
omega____ theta____ kappa____ phi______ frames
    -      -20.4102  149.0000 -156.3186 39

#__ type_ start__ end____ width___ exp.time_
 10 omega  -40.00   46.00   1.0000    2.5000
omega____ theta____ kappa____ phi______ frames
    -      -20.4102   57.0000  -90.0000 86

#__ type_ start__ end____ width___ exp.time_
 11 omega  -27.00   47.00   1.0000    2.5000
omega____ theta____ kappa____ phi______ frames
    -      -20.4102   57.0000    0.0000 74

#__ type_ start__ end____ width___ exp.time_
 12 omega    1.00   80.00   1.0000    2.5000
omega____ theta____ kappa____ phi______ frames
    -       19.4727 -130.0000   65.6378 79

#__ type_ start__ end____ width___ exp.time_
 13 omega  -25.00   61.00   1.0000    2.5000
omega____ theta____ kappa____ phi______ frames
    -       19.4727  -99.0000  -90.0000 86

#__ type_ start__ end____ width___ exp.time_
 14 omega   -6.00   92.00   1.0000    2.5000
omega____ theta____ kappa____ phi______ frames
    -       19.4727   38.0000 -150.0000 98

#__ type_ start__ end____ width___ exp.time_
 15 omega  -25.00   21.00   1.0000    2.5000
omega____ theta____ kappa____ phi______ frames
    -      -20.4102  -99.0000   30.0000 46

#__ type_ start__ end____ width___ exp.time_
 16 omega  -25.00   21.00   1.0000    2.5000
omega____ theta____ kappa____ phi______ frames
    -      -20.4102  -99.0000  -90.0000 46

#__ type_ start__ end____ width___ exp.time_
 17 omega  -91.00   10.00   1.0000    2.5000
omega____ theta____ kappa____ phi______ frames
    -      -20.4102  -77.0000  -60.0000 101

#__ type_ start__ end____ width___ exp.time_
 18 omega  -93.00    5.00   1.0000    2.5000
omega____ theta____ kappa____ phi______ frames
    -      -20.4102  -38.0000   30.0000 98

#__ type_ start__ end____ width___ exp.time_
 19 omega  -46.00   52.00   1.0000    2.5000
omega____ theta____ kappa____ phi______ frames
    -      -20.4102   38.0000 -150.0000 98

#__ type_ start__ end____ width___ exp.time_
 20 omega  -97.00  -34.00   1.0000    2.5000
omega____ theta____ kappa____ phi______ frames
    -      -20.4102 -179.0000 -150.0000 63

#__ type_ start__ end____ width___ exp.time_
 21 omega   34.00   96.00   1.0000    2.5000
omega____ theta____ kappa____ phi______ frames
    -       19.4727  179.0000 -180.0000 62

#__ type_ start__ end____ width___ exp.time_
 22 omega  -25.00   61.00   1.0000    2.5000
omega____ theta____ kappa____ phi______ frames
    -       19.4727  -99.0000 -180.0000 86

#__ type_ start__ end____ width___ exp.time_
 23 omega  -25.00   21.00   1.0000    2.5000
omega____ theta____ kappa____ phi______ frames
    -      -20.4102  -99.0000   90.0000 46

#__ type_ start__ end____ width___ exp.time_
 24 omega  -89.00    1.00   1.0000    2.5000
omega____ theta____ kappa____ phi______ frames
    -      -20.4102  -57.0000 -180.0000 90
;
_diffrn_measurement_device_type 'Xcalibur, Sapphire3'
_diffrn_measurement_method '\w scans'
_diffrn_orient_matrix_UB_11 0.0465850000
_diffrn_orient_matrix_UB_12 0.0482184000
_diffrn_orient_matrix_UB_13 0.0025258000
_diffrn_orient_matrix_UB_21 0.0270741000
_diffrn_orient_matrix_UB_22 -0.0175787000
_diffrn_orient_matrix_UB_23 0.0277520000
_diffrn_orient_matrix_UB_31 0.0222473000
_diffrn_orient_matrix_UB_32 -0.0212182000
_diffrn_orient_matrix_UB_33 -0.0237392000
_diffrn_radiation_monochromator graphite
_diffrn_radiation_type MoK\a
_diffrn_radiation_wavelength 0.71073
_diffrn_reflns_av_R_equivalents 0.0375
_diffrn_reflns_av_unetI/netI 0.0201
_diffrn_reflns_Laue_measured_fraction_full 0.999
_diffrn_reflns_Laue_measured_fraction_max 0.999
_diffrn_reflns_limit_h_max 17
_diffrn_reflns_limit_h_min -17
_diffrn_reflns_limit_k_max 17
_diffrn_reflns_limit_k_min -17
_diffrn_reflns_limit_l_max 25
_diffrn_reflns_limit_l_min -25
_diffrn_reflns_number 116813
_diffrn_reflns_point_group_measured_fraction_full 0.999
_diffrn_reflns_point_group_measured_fraction_max 0.999
_diffrn_reflns_theta_full 25.242
_diffrn_reflns_theta_max 26.998
_diffrn_reflns_theta_min 2.469
_diffrn_source 'Enhance (Mo) X-ray Source'
_exptl_absorpt_coefficient_mu 1.372
_exptl_absorpt_correction_T_max 1.00000
_exptl_absorpt_correction_T_min 0.86478
_exptl_absorpt_correction_type multi-scan
_exptl_absorpt_process_details
;
CrysAlisPro, Agilent Technologies,
Version 1.171.36.28 (release 01-02-2013 CrysAlis171 .NET)
(compiled Feb  1 2013,16:14:44)
Empirical absorption correction using spherical harmonics,
 implemented in SCALE3 ABSPACK scaling algorithm.
;
_exptl_crystal_colour yellow
_exptl_crystal_colour_primary yellow
_exptl_crystal_density_diffrn 1.698
_exptl_crystal_density_method 'not measured'
_exptl_crystal_description block
_exptl_crystal_F_000 1708
_exptl_crystal_size_max 0.3
_exptl_crystal_size_mid 0.2
_exptl_crystal_size_min 0.1
_refine_diff_density_max 0.572
_refine_diff_density_min -0.692
_refine_diff_density_rms 0.067
_refine_ls_extinction_method none
_refine_ls_goodness_of_fit_ref 1.076
_refine_ls_hydrogen_treatment constr
_refine_ls_matrix_type full
_refine_ls_number_parameters 752
_refine_ls_number_reflns 14519
_refine_ls_number_restraints 0
_refine_ls_restrained_S_all 1.076
_refine_ls_R_factor_all 0.0303
_refine_ls_R_factor_gt 0.0245
_refine_ls_shift/su_max 0.001
_refine_ls_shift/su_mean 0.000
_refine_ls_structure_factor_coef Fsqd
_refine_ls_weighting_details 'w=1/[\s^2^(Fo^2^)+(0.0173P)^2^+3.4074P] where P=(Fo^2^+2Fc^2^)/3'
_refine_ls_weighting_scheme calc
_refine_ls_wR_factor_gt 0.0528
_refine_ls_wR_factor_ref 0.0556
_reflns_Friedel_coverage 0.000
_reflns_number_gt 12890
_reflns_number_total 14519
_reflns_threshold_expression 'I > 2\s(I)'
_cod_data_source_file om7b00039_si_002.cif
_cod_data_source_block compound2
_cod_original_cell_volume 3329.79(12)
_cod_database_code 4087311
_chemical_oxdiff_formula 'C20 H20 N2 O4 F3 S1 P2 Fe1 Sn1'
_shelx_space_group_comment
;
The symmetry employed for this shelxl refinement is uniquely defined
by the following loop, which should always be used as a source of
symmetry information in preference to the above space-group names.
They are only intended as comments.
;
_shelx_estimated_absorpt_t_max 0.875
_shelx_estimated_absorpt_t_min 0.684
_reflns_odcompleteness_completeness 99.92
_reflns_odcompleteness_iscentric 1
_reflns_odcompleteness_theta 27.01
_olex2_refinement_description
;
1. Fixed Uiso
 At 1.2 times of:
  All C(H) groups
 At 1.5 times of:
  All C(H,H,H) groups
2. Uiso/Uaniso restraints and constraints
Uanis(C53A) = Uanis(C53B)
Uanis(Cl1B) = Uanis(Cl1A)
3. Others
 Sof(Cl1B)=Sof(C53B)=Sof(H53B)=1-FVAR(1)
 Sof(Cl1A)=Sof(C53A)=Sof(H53A)=FVAR(1)
 Sof(S17B)=Sof(C52B)=Sof(H52D)=Sof(H52E)=Sof(H52F)=1-FVAR(2)
 Sof(S17A)=Sof(C52A)=Sof(H52A)=Sof(H52B)=Sof(H52C)=FVAR(2)
4.a Ternary CH refined with riding coordinates:
 C53A(H53A), C53B(H53B)
4.b Aromatic/amide H refined with riding coordinates:
 C2(H2), C3(H3), C4(H4), C5(H5), C6(H6), C8(H8), C9(H9), C10(H10), C11(H11),
 C12(H12), C14(H14), C15(H15), C16(H16), C17(H17), C18(H18), C28(H28), C29(H29),
  C30(H30), C31(H31), C32(H32), C34(H34), C35(H35), C36(H36), C37(H37),
 C38(H38), C40(H40), C41(H41), C42(H42), C43(H43), C44(H44)
4.c Idealised Me refined as rotating group:
 C22(H22A,H22B,H22C), C26(H26A,H26B,H26C), C48(H48B,H48C,H48A), C52A(H52A,H52B,
 H52C), C52B(H52D,H52E,H52F)
;
_shelx_shelxl_version_number 2014/7
_olex2_submission_special_instructions 'No special instructions were received'

loop_
_space_group_symop_operation_xyz
'x, y, z'
'-x, -y, -z'

loop_
_atom_site_label
_atom_site_type_symbol
_atom_site_fract_x
_atom_site_fract_y
_atom_site_fract_z
_atom_site_U_iso_or_equiv
_atom_site_adp_type
_atom_site_occupancy
_atom_site_site_symmetry_order
_atom_site_calc_flag
_atom_site_refinement_flags_posn
_atom_site_refinement_flags_occupancy
_atom_site_disorder_assembly
_atom_site_disorder_group
Pd1 Pd 0.23173(2) 0.39178(2) 0.14511(2) 0.01460(4) Uani 1 1 d . . . .
S1 S 0.04733(4) 0.35684(4) 0.12720(3) 0.01779(10) Uani 1 1 d . . . .
S2 S 0.27475(4) 0.56790(4) 0.12262(3) 0.01829(10) Uani 1 1 d . . . .
S3 S 0.12431(5) 0.67847(4) 0.07468(3) 0.02479(11) Uani 1 1 d . . . .
S4 S -0.07142(4) 0.49533(4) 0.08773(3) 0.02236(11) Uani 1 1 d . . . .
S5 S -0.09298(5) 0.69167(5) 0.04346(3) 0.03124(13) Uani 1 1 d . . . .
S6 S 0.41895(4) 0.42359(4) 0.16140(3) 0.02091(11) Uani 1 1 d . . . .
S7 S 0.62638(5) 0.65529(5) 0.13702(3) 0.02694(12) Uani 1 1 d . . . .
S8 S 0.60131(4) 0.72439(4) 0.27547(3) 0.02128(11) Uani 1 1 d . . . .
S9 S 0.42917(4) 0.52944(4) 0.29727(3) 0.02245(11) Uani 1 1 d . . . .
S10 S 0.51341(5) 0.70012(5) 0.40858(3) 0.02815(12) Uani 1 1 d . . . .
P1 P 0.20117(4) 0.22618(4) 0.17244(3) 0.01520(10) Uani 1 1 d . . . .
C1 C 0.24980(16) 0.23407(15) 0.26431(10) 0.0173(4) Uani 1 1 d . . . .
C2 C 0.33963(18) 0.21345(19) 0.29290(12) 0.0269(5) Uani 1 1 d . . . .
H2 H 0.3763 0.1880 0.2642 0.032 Uiso 1 1 calc R . . .
C3 C 0.3756(2) 0.2301(2) 0.36351(12) 0.0337(6) Uani 1 1 d . . . .
H3 H 0.4372 0.2162 0.3829 0.040 Uiso 1 1 calc R . . .
C4 C 0.32282(19) 0.26666(18) 0.40600(11) 0.0278(5) Uani 1 1 d . . . .
H4 H 0.3478 0.2773 0.4544 0.033 Uiso 1 1 calc R . . .
C5 C 0.23376(18) 0.28763(17) 0.37790(11) 0.0224(4) Uani 1 1 d . . . .
H5 H 0.1970 0.3122 0.4070 0.027 Uiso 1 1 calc R . . .
C6 C 0.19806(17) 0.27296(16) 0.30760(11) 0.0198(4) Uani 1 1 d . . . .
H6 H 0.1380 0.2893 0.2884 0.024 Uiso 1 1 calc R . . .
C7 C 0.27078(16) 0.16876(16) 0.12283(10) 0.0181(4) Uani 1 1 d . . . .
C8 C 0.28100(19) 0.07620(18) 0.14027(12) 0.0264(5) Uani 1 1 d . . . .
H8 H 0.2572 0.0448 0.1811 0.032 Uiso 1 1 calc R . . .
C9 C 0.3260(2) 0.02951(19) 0.09790(12) 0.0309(5) Uani 1 1 d . . . .
H9 H 0.3323 -0.0341 0.1097 0.037 Uiso 1 1 calc R . . .
C10 C 0.36166(18) 0.07497(19) 0.03875(12) 0.0278(5) Uani 1 1 d . . . .
H10 H 0.3930 0.0431 0.0102 0.033 Uiso 1 1 calc R . . .
C11 C 0.35167(17) 0.16644(18) 0.02124(11) 0.0242(5) Uani 1 1 d . . . .
H11 H 0.3762 0.1977 -0.0195 0.029 Uiso 1 1 calc R . . .
C12 C 0.30600(16) 0.21331(16) 0.06266(10) 0.0199(4) Uani 1 1 d . . . .
H12 H 0.2987 0.2761 0.0499 0.024 Uiso 1 1 calc R . . .
C13 C 0.05953(16) 0.13016(15) 0.15680(10) 0.0171(4) Uani 1 1 d . . . .
C14 C -0.00108(17) 0.08888(17) 0.20900(11) 0.0230(4) Uani 1 1 d . . . .
H14 H 0.0317 0.1091 0.2559 0.028 Uiso 1 1 calc R . . .
C15 C -0.10970(19) 0.01806(18) 0.19276(13) 0.0298(5) Uani 1 1 d . . . .
H15 H -0.1514 -0.0091 0.2287 0.036 Uiso 1 1 calc R . . .
C16 C -0.15767(19) -0.01318(19) 0.12507(13) 0.0330(5) Uani 1 1 d . . . .
H16 H -0.2318 -0.0625 0.1144 0.040 Uiso 1 1 calc R . . .
C17 C -0.0976(2) 0.0274(2) 0.07274(13) 0.0361(6) Uani 1 1 d . . . .
H17 H -0.1304 0.0057 0.0260 0.043 Uiso 1 1 calc R . . .
C18 C 0.00998(19) 0.09960(19) 0.08825(12) 0.0297(5) Uani 1 1 d . . . .
H18 H 0.0504 0.1285 0.0521 0.036 Uiso 1 1 calc R . . .
C19 C 0.05234(17) 0.47914(16) 0.10569(10) 0.0182(4) Uani 1 1 d . . . .
C20 C 0.14256(17) 0.56588(16) 0.10020(10) 0.0197(4) Uani 1 1 d . . . .
C21 C -0.01772(19) 0.62571(17) 0.06735(11) 0.0228(4) Uani 1 1 d . . . .
C22 C 0.32284(18) 0.57667(18) 0.04037(11) 0.0246(5) Uani 1 1 d . . . .
H22A H 0.2746 0.5148 0.0099 0.037 Uiso 1 1 calc GR . . .
H22B H 0.3980 0.5801 0.0475 0.037 Uiso 1 1 calc GR . . .
H22C H 0.3220 0.6399 0.0191 0.037 Uiso 1 1 calc GR . . .
C23 C 0.47549(16) 0.53517(16) 0.21787(10) 0.0186(4) Uani 1 1 d . . . .
C24 C 0.55723(16) 0.62680(16) 0.20832(10) 0.0184(4) Uani 1 1 d . . . .
C25 C 0.51374(17) 0.65443(16) 0.33061(11) 0.0203(4) Uani 1 1 d . . . .
C26 C 0.6882(2) 0.5607(2) 0.14374(15) 0.0385(6) Uani 1 1 d . . . .
H26A H 0.7214 0.5615 0.1917 0.058 Uiso 1 1 calc GR . . .
H26B H 0.7450 0.5788 0.1141 0.058 Uiso 1 1 calc GR . . .
H26C H 0.6316 0.4907 0.1290 0.058 Uiso 1 1 calc GR . . .
Pd2 Pd 0.75516(2) 0.13753(2) 0.36819(2) 0.01439(4) Uani 1 1 d . . . .
S11 S 0.93476(4) 0.15556(4) 0.37653(3) 0.01751(10) Uani 1 1 d . . . .
S12 S 0.70159(4) -0.03634(4) 0.39677(3) 0.01727(10) Uani 1 1 d . . . .
S13 S 1.03603(4) -0.00011(4) 0.40486(3) 0.02188(11) Uani 1 1 d . . . .
S14 S 0.83530(5) -0.16758(4) 0.43102(3) 0.02279(11) Uani 1 1 d . . . .
S15 S 1.03882(5) -0.20694(5) 0.43980(3) 0.03106(13) Uani 1 1 d . . . .
S16 S 0.57045(4) 0.11364(4) 0.35702(3) 0.02391(12) Uani 1 1 d . . . .
S17A S 0.31212(18) -0.07755(7) 0.35183(9) 0.0235(4) Uani 0.782(8) 1 d . P A 1
S17B S 0.3592(9) -0.0843(4) 0.3739(5) 0.042(2) Uani 0.218(8) 1 d . P A 2
S18 S 0.57157(4) 0.00177(4) 0.22654(3) 0.02497(12) Uani 1 1 d . . . .
S19 S 0.36159(5) -0.16599(4) 0.22654(3) 0.02965(13) Uani 1 1 d . . . .
S20 S 0.48461(5) -0.16279(5) 0.11141(3) 0.03255(14) Uani 1 1 d . . . .
P2 P 0.79898(4) 0.30087(4) 0.33116(3) 0.01463(10) Uani 1 1 d . . . .
C27 C 0.94509(16) 0.38455(15) 0.34661(11) 0.0174(4) Uani 1 1 d . . . .
C28 C 0.99438(18) 0.40595(17) 0.41601(11) 0.0239(5) Uani 1 1 d . . . .
H28 H 0.9522 0.3760 0.4513 0.029 Uiso 1 1 calc R . . .
C29 C 1.10446(19) 0.47077(18) 0.43310(13) 0.0300(5) Uani 1 1 d . . . .
H29 H 1.1376 0.4864 0.4802 0.036 Uiso 1 1 calc R . . .
C30 C 1.16672(19) 0.51305(18) 0.38191(14) 0.0310(5) Uani 1 1 d . . . .
H30 H 1.2426 0.5570 0.3938 0.037 Uiso 1 1 calc R . . .
C31 C 1.11829(19) 0.49125(18) 0.31357(13) 0.0287(5) Uani 1 1 d . . . .
H31 H 1.1613 0.5198 0.2785 0.034 Uiso 1 1 calc R . . .
C32 C 1.00694(17) 0.42775(16) 0.29554(11) 0.0227(4) Uani 1 1 d . . . .
H32 H 0.9737 0.4142 0.2484 0.027 Uiso 1 1 calc R . . .
C33 C 0.74236(16) 0.38433(15) 0.36770(10) 0.0170(4) Uani 1 1 d . . . .
C34 C 0.68329(17) 0.35576(16) 0.42219(11) 0.0213(4) Uani 1 1 d . . . .
H34 H 0.6694 0.2897 0.4408 0.026 Uiso 1 1 calc R . . .
C35 C 0.64452(18) 0.42402(19) 0.44943(12) 0.0280(5) Uani 1 1 d . . . .
H35 H 0.6029 0.4039 0.4861 0.034 Uiso 1 1 calc R . . .
C36 C 0.6663(2) 0.52056(19) 0.42351(12) 0.0313(5) Uani 1 1 d . . . .
H36 H 0.6390 0.5667 0.4420 0.038 Uiso 1 1 calc R . . .
C37 C 0.7279(2) 0.55079(18) 0.37045(12) 0.0311(5) Uani 1 1 d . . . .
H37 H 0.7442 0.6181 0.3533 0.037 Uiso 1 1 calc R . . .
C38 C 0.76552(19) 0.48280(17) 0.34252(11) 0.0248(5) Uani 1 1 d . . . .
H38 H 0.8073 0.5033 0.3060 0.030 Uiso 1 1 calc R . . .
C39 C 0.74911(16) 0.28241(15) 0.23918(10) 0.0172(4) Uani 1 1 d . . . .
C40 C 0.65449(18) 0.29652(17) 0.21192(11) 0.0243(5) Uani 1 1 d . . . .
H40 H 0.6211 0.3260 0.2406 0.029 Uiso 1 1 calc R . . .
C41 C 0.6088(2) 0.26767(18) 0.14305(12) 0.0302(5) Uani 1 1 d . . . .
H41 H 0.5438 0.2767 0.1247 0.036 Uiso 1 1 calc R . . .
C42 C 0.6582(2) 0.22554(18) 0.10102(12) 0.0294(5) Uani 1 1 d . . . .
H42 H 0.6271 0.2061 0.0538 0.035 Uiso 1 1 calc R . . .
C43 C 0.75267(19) 0.21182(17) 0.12768(11) 0.0265(5) Uani 1 1 d . . . .
H43 H 0.7867 0.1838 0.0986 0.032 Uiso 1 1 calc R . . .
C44 C 0.79750(17) 0.23888(16) 0.19656(11) 0.0211(4) Uani 1 1 d . . . .
H44 H 0.8613 0.2279 0.2150 0.025 Uiso 1 1 calc R . . .
C45 C 0.92010(17) 0.03019(16) 0.39707(10) 0.0177(4) Uani 1 1 d . . . .
C46 C 0.82765(17) -0.04908(15) 0.40883(10) 0.0187(4) Uani 1 1 d . . . .
C47 C 0.97361(19) -0.12916(17) 0.42620(10) 0.0223(4) Uani 1 1 d . . . .
C48 C 0.6753(2) -0.03313(18) 0.48446(12) 0.0284(5) Uani 1 1 d . . . .
H48B H 0.6088 -0.0199 0.4846 0.043 Uiso 1 1 calc GR . . .
H48C H 0.7379 0.0228 0.5125 0.043 Uiso 1 1 calc GR . . .
H48A H 0.6648 -0.1005 0.5038 0.043 Uiso 1 1 calc GR . . .
C49 C 0.50681(17) 0.00699(16) 0.29646(10) 0.0190(4) Uani 1 1 d . . . .
C50 C 0.40709(19) -0.07112(17) 0.29586(11) 0.0260(5) Uani 1 1 d . . . .
C51 C 0.47350(17) -0.11270(16) 0.18473(11) 0.0202(4) Uani 1 1 d . . . .
C52A C 0.3088(6) -0.1889(5) 0.3974(4) 0.0492(15) Uani 0.782(8) 1 d . P A 1
H52A H 0.2821 -0.2505 0.3649 0.074 Uiso 0.782(8) 1 calc GR P A 1
H52B H 0.2596 -0.2011 0.4317 0.074 Uiso 0.782(8) 1 calc GR P A 1
H52C H 0.3830 -0.1762 0.4208 0.074 Uiso 0.782(8) 1 calc GR P A 1
C52B C 0.2810(18) -0.2221(13) 0.3746(10) 0.029(4) Uani 0.218(8) 1 d . P A 2
H52D H 0.2330 -0.2482 0.3300 0.044 Uiso 0.218(8) 1 calc GR P A 2
H52E H 0.2362 -0.2356 0.4115 0.044 Uiso 0.218(8) 1 calc GR P A 2
H52F H 0.3310 -0.2579 0.3825 0.044 Uiso 0.218(8) 1 calc GR P A 2
Cl1A Cl 0.07823(7) 0.86811(6) 0.18932(4) 0.03992(19) Uani 0.7997(13) 1 d . P B 1
Cl1B Cl 0.1136(3) 0.8877(2) 0.26650(17) 0.03992(19) Uani 0.2003(13) 1 d . P B 2
Cl2 Cl 0.03312(8) 0.67381(6) 0.25613(4) 0.0560(2) Uani 1 1 d . . . .
Cl3 Cl -0.11600(5) 0.77674(6) 0.25514(4) 0.04672(17) Uani 1 1 d . . . .
C53A C 0.0248(3) 0.7967(3) 0.25803(17) 0.0285(7) Uani 0.7997(13) 1 d . P B 1
H53A H 0.0681 0.8370 0.3023 0.034 Uiso 0.7997(13) 1 calc R P B 1
C53B C -0.0081(12) 0.7799(11) 0.2311(8) 0.0285(7) Uani 0.2003(13) 1 d . P B 2
H53B H -0.0173 0.7809 0.1796 0.034 Uiso 0.2003(13) 1 calc R P B 2

loop_
_atom_site_aniso_label
_atom_site_aniso_U_11
_atom_site_aniso_U_22
_atom_site_aniso_U_33
_atom_site_aniso_U_23
_atom_site_aniso_U_13
_atom_site_aniso_U_12
Pd1 0.01292(7) 0.01465(7) 0.01506(7) 0.00095(5) 0.00224(6) 0.00429(6)
S1 0.0148(2) 0.0182(2) 0.0196(2) 0.00318(19) 0.00302(19) 0.00568(19)
S2 0.0171(2) 0.0165(2) 0.0187(2) 0.00081(19) 0.00110(19) 0.00456(19)
S3 0.0290(3) 0.0205(3) 0.0286(3) 0.0052(2) 0.0073(2) 0.0128(2)
S4 0.0202(3) 0.0260(3) 0.0229(3) 0.0020(2) 0.0013(2) 0.0121(2)
S5 0.0376(3) 0.0371(3) 0.0307(3) 0.0107(3) 0.0087(3) 0.0260(3)
S6 0.0141(2) 0.0201(2) 0.0263(3) -0.0037(2) 0.0031(2) 0.0045(2)
S7 0.0250(3) 0.0283(3) 0.0243(3) 0.0061(2) 0.0087(2) 0.0057(2)
S8 0.0206(3) 0.0172(2) 0.0218(3) 0.0014(2) 0.0023(2) 0.0035(2)
S9 0.0191(3) 0.0210(3) 0.0227(3) 0.0008(2) 0.0064(2) 0.0023(2)
S10 0.0339(3) 0.0272(3) 0.0218(3) -0.0014(2) 0.0056(2) 0.0104(2)
P1 0.0141(2) 0.0169(2) 0.0146(2) 0.00151(19) 0.00243(19) 0.0061(2)
C1 0.0154(9) 0.0177(10) 0.0173(10) 0.0024(8) 0.0016(8) 0.0054(8)
C2 0.0237(11) 0.0359(13) 0.0268(12) -0.0022(10) 0.0025(9) 0.0186(10)
C3 0.0317(13) 0.0501(16) 0.0276(12) -0.0026(11) -0.0069(10) 0.0290(12)
C4 0.0325(13) 0.0342(13) 0.0180(11) -0.0005(9) -0.0042(9) 0.0174(11)
C5 0.0243(11) 0.0246(11) 0.0190(10) -0.0003(8) 0.0031(8) 0.0107(9)
C6 0.0178(10) 0.0220(10) 0.0206(10) 0.0023(8) 0.0018(8) 0.0096(8)
C7 0.0152(10) 0.0206(10) 0.0180(10) -0.0013(8) 0.0027(8) 0.0067(8)
C8 0.0334(13) 0.0273(12) 0.0221(11) 0.0042(9) 0.0045(9) 0.0158(10)
C9 0.0384(14) 0.0305(12) 0.0319(13) -0.0011(10) 0.0009(11) 0.0241(11)
C10 0.0222(11) 0.0369(13) 0.0258(12) -0.0100(10) 0.0001(9) 0.0148(10)
C11 0.0191(10) 0.0303(12) 0.0174(10) -0.0055(9) 0.0023(8) 0.0040(9)
C12 0.0175(10) 0.0203(10) 0.0181(10) -0.0014(8) 0.0000(8) 0.0046(8)
C13 0.0151(9) 0.0148(9) 0.0212(10) 0.0013(8) 0.0008(8) 0.0064(8)
C14 0.0208(11) 0.0258(11) 0.0201(11) 0.0014(9) 0.0041(8) 0.0066(9)
C15 0.0236(12) 0.0294(12) 0.0320(13) 0.0031(10) 0.0114(10) 0.0036(10)
C16 0.0198(11) 0.0287(12) 0.0393(14) -0.0047(10) 0.0007(10) -0.0006(10)
C17 0.0279(13) 0.0391(14) 0.0269(13) -0.0026(11) -0.0032(10) 0.0008(11)
C18 0.0258(12) 0.0316(13) 0.0225(11) 0.0027(9) 0.0027(9) 0.0023(10)
C19 0.0216(10) 0.0240(10) 0.0128(9) 0.0000(8) 0.0017(8) 0.0135(9)
C20 0.0236(11) 0.0202(10) 0.0188(10) 0.0019(8) 0.0037(8) 0.0122(9)
C21 0.0302(12) 0.0263(11) 0.0162(10) 0.0016(8) 0.0049(9) 0.0156(10)
C22 0.0223(11) 0.0290(12) 0.0212(11) 0.0050(9) 0.0067(9) 0.0077(9)
C23 0.0139(9) 0.0211(10) 0.0198(10) -0.0001(8) 0.0015(8) 0.0064(8)
C24 0.0147(9) 0.0208(10) 0.0189(10) 0.0009(8) 0.0013(8) 0.0067(8)
C25 0.0185(10) 0.0221(10) 0.0216(10) 0.0038(8) 0.0018(8) 0.0099(9)
C26 0.0342(14) 0.0370(14) 0.0492(16) 0.0002(12) 0.0211(12) 0.0145(12)
Pd2 0.01396(7) 0.01253(7) 0.01661(8) -0.00048(5) 0.00176(6) 0.00548(6)
S11 0.0161(2) 0.0164(2) 0.0212(2) 0.00353(19) 0.00381(19) 0.00739(19)
S12 0.0184(2) 0.0140(2) 0.0187(2) -0.00005(18) 0.00379(19) 0.00553(19)
S13 0.0217(3) 0.0243(3) 0.0239(3) 0.0024(2) 0.0027(2) 0.0139(2)
S14 0.0315(3) 0.0172(2) 0.0241(3) 0.0026(2) 0.0069(2) 0.0136(2)
S15 0.0434(4) 0.0336(3) 0.0286(3) 0.0044(2) 0.0036(3) 0.0292(3)
S16 0.0162(2) 0.0210(3) 0.0336(3) -0.0110(2) 0.0000(2) 0.0079(2)
S17A 0.0223(8) 0.0246(4) 0.0245(6) -0.0002(3) 0.0094(6) 0.0087(4)
S17B 0.042(4) 0.044(2) 0.036(3) -0.0037(17) 0.023(3) 0.008(2)
S18 0.0190(3) 0.0214(3) 0.0317(3) -0.0045(2) 0.0100(2) 0.0032(2)
S19 0.0269(3) 0.0238(3) 0.0277(3) -0.0090(2) 0.0111(2) -0.0031(2)
S20 0.0427(4) 0.0300(3) 0.0248(3) -0.0038(2) 0.0142(3) 0.0115(3)
P2 0.0140(2) 0.0140(2) 0.0159(2) -0.00006(19) 0.00042(19) 0.00624(19)
C27 0.0154(9) 0.0124(9) 0.0245(11) -0.0003(8) 0.0001(8) 0.0067(8)
C28 0.0218(11) 0.0231(11) 0.0240(11) -0.0003(9) -0.0008(9) 0.0076(9)
C29 0.0258(12) 0.0264(12) 0.0315(13) -0.0051(10) -0.0084(10) 0.0084(10)
C30 0.0177(11) 0.0199(11) 0.0493(15) -0.0022(10) -0.0019(10) 0.0036(9)
C31 0.0217(11) 0.0242(11) 0.0390(14) 0.0036(10) 0.0095(10) 0.0062(9)
C32 0.0219(11) 0.0206(10) 0.0249(11) 0.0023(9) 0.0044(9) 0.0076(9)
C33 0.0150(9) 0.0179(10) 0.0180(10) -0.0030(8) -0.0016(8) 0.0080(8)
C34 0.0196(10) 0.0190(10) 0.0207(10) -0.0026(8) 0.0018(8) 0.0033(8)
C35 0.0195(11) 0.0353(13) 0.0259(12) -0.0102(10) 0.0035(9) 0.0076(10)
C36 0.0311(13) 0.0355(13) 0.0332(13) -0.0130(10) -0.0044(10) 0.0229(11)
C37 0.0424(14) 0.0236(12) 0.0327(13) -0.0008(10) -0.0007(11) 0.0211(11)
C38 0.0315(12) 0.0217(11) 0.0245(11) 0.0031(9) 0.0052(9) 0.0139(10)
C39 0.0169(10) 0.0154(9) 0.0171(10) 0.0001(7) 0.0005(8) 0.0050(8)
C40 0.0228(11) 0.0250(11) 0.0256(11) -0.0029(9) -0.0021(9) 0.0121(9)
C41 0.0287(12) 0.0284(12) 0.0298(12) -0.0022(10) -0.0099(10) 0.0125(10)
C42 0.0335(13) 0.0273(12) 0.0193(11) 0.0013(9) -0.0031(9) 0.0062(10)
C43 0.0286(12) 0.0254(11) 0.0216(11) -0.0018(9) 0.0066(9) 0.0060(10)
C44 0.0198(10) 0.0206(10) 0.0218(11) -0.0001(8) 0.0022(8) 0.0073(9)
C45 0.0217(10) 0.0203(10) 0.0144(9) -0.0011(8) 0.0015(8) 0.0124(8)
C46 0.0248(11) 0.0159(10) 0.0184(10) -0.0005(8) 0.0029(8) 0.0116(8)
C47 0.0326(12) 0.0239(11) 0.0155(10) 0.0001(8) 0.0036(9) 0.0168(10)
C48 0.0347(13) 0.0286(12) 0.0252(12) 0.0026(9) 0.0134(10) 0.0131(10)
C49 0.0196(10) 0.0196(10) 0.0187(10) -0.0010(8) 0.0008(8) 0.0096(8)
C50 0.0310(12) 0.0217(11) 0.0211(11) -0.0042(9) 0.0094(9) 0.0043(9)
C51 0.0232(11) 0.0191(10) 0.0192(10) 0.0008(8) 0.0032(8) 0.0098(9)
C52A 0.057(4) 0.051(4) 0.062(4) 0.027(3) 0.035(3) 0.036(3)
C52B 0.044(10) 0.013(7) 0.035(9) 0.007(5) 0.026(7) 0.010(6)
Cl1A 0.0454(5) 0.0327(4) 0.0414(4) 0.0076(3) 0.0181(4) 0.0117(3)
Cl1B 0.0454(5) 0.0327(4) 0.0414(4) 0.0076(3) 0.0181(4) 0.0117(3)
Cl2 0.0908(6) 0.0395(4) 0.0551(5) 0.0130(3) 0.0279(4) 0.0387(4)
Cl3 0.0270(3) 0.0515(4) 0.0543(4) 0.0070(3) 0.0009(3) 0.0099(3)
C53A 0.0237(18) 0.0275(16) 0.030(2) -0.0025(14) -0.0003(13) 0.0075(14)
C53B 0.0237(18) 0.0275(16) 0.030(2) -0.0025(14) -0.0003(13) 0.0075(14)

loop_
_atom_type_symbol
_atom_type_description
_atom_type_scat_dispersion_real
_atom_type_scat_dispersion_imag
_atom_type_scat_source
C C 0.0033 0.0016 'International Tables Vol C Tables 4.2.6.8 and 6.1.1.4'
H H 0.0000 0.0000 'International Tables Vol C Tables 4.2.6.8 and 6.1.1.4'
Cl Cl 0.1484 0.1585 'International Tables Vol C Tables 4.2.6.8 and 6.1.1.4'
P P 0.1023 0.0942 'International Tables Vol C Tables 4.2.6.8 and 6.1.1.4'
Pd Pd -0.9988 1.0072 'International Tables Vol C Tables 4.2.6.8 and 6.1.1.4'
S S 0.1246 0.1234 'International Tables Vol C Tables 4.2.6.8 and 6.1.1.4'

loop_
_geom_angle_atom_site_label_1
_geom_angle_atom_site_label_2
_geom_angle_atom_site_label_3
_geom_angle
S1 Pd1 S2 90.821(18)
S1 Pd1 S6 178.486(19)
S6 Pd1 S2 90.161(19)
P1 Pd1 S1 92.453(18)
P1 Pd1 S2 175.945(19)
P1 Pd1 S6 86.615(19)
C19 S1 Pd1 99.96(7)
C20 S2 Pd1 100.64(7)
C20 S2 C22 103.10(10)
C22 S2 Pd1 102.52(8)
C21 S3 C20 96.72(10)
C21 S4 C19 98.09(10)
C23 S6 Pd1 101.68(7)
C24 S7 C26 100.15(11)
C25 S8 C24 97.56(10)
C25 S9 C23 98.23(10)
C1 P1 Pd1 106.05(7)
C1 P1 C7 111.57(9)
C1 P1 C13 107.21(9)
C7 P1 Pd1 111.82(7)
C13 P1 Pd1 117.18(7)
C13 P1 C7 103.03(9)
C2 C1 P1 124.35(16)
C2 C1 C6 119.10(19)
C6 C1 P1 116.27(15)
C1 C2 H2 120.1
C3 C2 C1 119.8(2)
C3 C2 H2 120.1
C2 C3 H3 119.6
C4 C3 C2 120.7(2)
C4 C3 H3 119.6
C3 C4 H4 120.1
C5 C4 C3 119.8(2)
C5 C4 H4 120.1
C4 C5 H5 119.9
C6 C5 C4 120.1(2)
C6 C5 H5 119.9
C1 C6 H6 119.8
C5 C6 C1 120.45(19)
C5 C6 H6 119.8
C8 C7 P1 121.41(16)
C8 C7 C12 119.05(19)
C12 C7 P1 119.30(16)
C7 C8 H8 120.0
C7 C8 C9 120.0(2)
C9 C8 H8 120.0
C8 C9 H9 119.8
C10 C9 C8 120.4(2)
C10 C9 H9 119.8
C9 C10 H10 120.1
C11 C10 C9 119.8(2)
C11 C10 H10 120.1
C10 C11 H11 119.8
C10 C11 C12 120.4(2)
C12 C11 H11 119.8
C7 C12 H12 119.8
C11 C12 C7 120.4(2)
C11 C12 H12 119.8
C14 C13 P1 123.44(16)
C14 C13 C18 119.20(19)
C18 C13 P1 117.34(16)
C13 C14 H14 120.0
C13 C14 C15 120.0(2)
C15 C14 H14 120.0
C14 C15 H15 119.7
C16 C15 C14 120.6(2)
C16 C15 H15 119.7
C15 C16 H16 120.1
C15 C16 C17 119.7(2)
C17 C16 H16 120.1
C16 C17 H17 119.9
C16 C17 C18 120.2(2)
C18 C17 H17 119.9
C13 C18 H18 119.8
C17 C18 C13 120.3(2)
C17 C18 H18 119.8
S1 C19 S4 118.35(12)
C20 C19 S1 127.23(16)
C20 C19 S4 114.42(16)
S3 C20 S2 120.83(12)
C19 C20 S2 121.05(16)
C19 C20 S3 118.03(16)
S3 C21 S4 112.72(12)
S5 C21 S3 123.43(14)
S5 C21 S4 123.85(14)
S2 C22 H22A 109.5
S2 C22 H22B 109.5
S2 C22 H22C 109.5
H22A C22 H22B 109.5
H22A C22 H22C 109.5
H22B C22 H22C 109.5
S6 C23 S9 118.57(12)
C24 C23 S6 126.32(16)
C24 C23 S9 115.03(15)
S8 C24 S7 117.19(11)
C23 C24 S7 126.35(16)
C23 C24 S8 116.41(16)
S9 C25 S8 112.75(12)
S10 C25 S8 124.07(13)
S10 C25 S9 123.15(13)
S7 C26 H26A 109.5
S7 C26 H26B 109.5
S7 C26 H26C 109.5
H26A C26 H26B 109.5
H26A C26 H26C 109.5
H26B C26 H26C 109.5
S11 Pd2 S12 90.453(18)
S11 Pd2 S16 177.891(19)
S12 Pd2 S16 88.230(19)
P2 Pd2 S11 91.348(18)
P2 Pd2 S12 175.033(19)
P2 Pd2 S16 89.83(2)
C45 S11 Pd2 100.17(7)
C46 S12 Pd2 101.42(7)
C46 S12 C48 102.05(11)
C48 S12 Pd2 103.81(8)
C47 S13 C45 97.81(10)
C47 S14 C46 96.45(10)
C49 S16 Pd2 101.91(7)
C50 S17A C52A 100.4(2)
C50 S17B C52B 103.6(6)
C51 S18 C49 98.46(10)
C51 S19 C50 97.74(10)
C27 P2 Pd2 114.80(7)
C33 P2 Pd2 118.31(7)
C33 P2 C27 101.24(9)
C39 P2 Pd2 105.48(7)
C39 P2 C27 109.48(9)
C39 P2 C33 107.22(9)
C28 C27 P2 115.52(16)
C32 C27 P2 124.63(16)
C32 C27 C28 119.84(19)
C27 C28 H28 120.1
C29 C28 C27 119.9(2)
C29 C28 H28 120.1
C28 C29 H29 119.9
C28 C29 C30 120.3(2)
C30 C29 H29 119.9
C29 C30 H30 120.1
C31 C30 C29 119.8(2)
C31 C30 H30 120.1
C30 C31 H31 119.7
C30 C31 C32 120.6(2)
C32 C31 H31 119.7
C27 C32 C31 119.6(2)
C27 C32 H32 120.2
C31 C32 H32 120.2
C34 C33 P2 122.30(16)
C34 C33 C38 119.54(19)
C38 C33 P2 118.04(16)
C33 C34 H34 120.1
C33 C34 C35 119.9(2)
C35 C34 H34 120.1
C34 C35 H35 119.9
C36 C35 C34 120.2(2)
C36 C35 H35 119.9
C35 C36 H36 119.9
C35 C36 C37 120.2(2)
C37 C36 H36 119.9
C36 C37 H37 120.1
C38 C37 C36 119.9(2)
C38 C37 H37 120.1
C33 C38 H38 119.9
C37 C38 C33 120.3(2)
C37 C38 H38 119.9
C40 C39 P2 121.13(16)
C40 C39 C44 119.43(19)
C44 C39 P2 118.79(15)
C39 C40 H40 119.9
C41 C40 C39 120.2(2)
C41 C40 H40 119.9
C40 C41 H41 120.1
C40 C41 C42 119.9(2)
C42 C41 H41 120.1
C41 C42 H42 119.9
C43 C42 C41 120.2(2)
C43 C42 H42 119.9
C42 C43 H43 120.0
C44 C43 C42 120.1(2)
C44 C43 H43 120.0
C39 C44 H44 119.9
C43 C44 C39 120.1(2)
C43 C44 H44 119.9
S11 C45 S13 118.52(12)
C46 C45 S11 126.98(16)
C46 C45 S13 114.50(15)
S14 C46 S12 120.96(12)
C45 C46 S12 120.79(15)
C45 C46 S14 118.12(16)
S14 C47 S13 113.10(12)
S15 C47 S13 123.45(14)
S15 C47 S14 123.44(13)
S12 C48 H48B 109.5
S12 C48 H48C 109.5
S12 C48 H48A 109.5
H48B C48 H48C 109.5
H48B C48 H48A 109.5
H48C C48 H48A 109.5
S16 C49 S18 118.62(12)
C50 C49 S16 126.02(16)
C50 C49 S18 115.25(16)
S17B C50 S19 126.7(2)
S19 C50 S17A 117.43(14)
C49 C50 S17A 126.05(17)
C49 C50 S17B 114.6(3)
C49 C50 S19 116.02(16)
S19 C51 S18 112.50(11)
S20 C51 S18 123.35(13)
S20 C51 S19 124.12(13)
S17A C52A H52A 109.5
S17A C52A H52B 109.5
S17A C52A H52C 109.5
H52A C52A H52B 109.5
H52A C52A H52C 109.5
H52B C52A H52C 109.5
S17B C52B H52D 109.5
S17B C52B H52E 109.5
S17B C52B H52F 109.5
H52D C52B H52E 109.5
H52D C52B H52F 109.5
H52E C52B H52F 109.5
Cl1A C53A Cl2 111.29(18)
Cl1A C53A Cl3 110.52(18)
Cl1A C53A H53A 108.7
Cl2 C53A Cl3 108.74(17)
Cl2 C53A H53A 108.7
Cl3 C53A H53A 108.7
Cl1B C53B Cl2 99.3(7)
Cl1B C53B H53B 108.5
Cl2 C53B H53B 108.5
Cl3 C53B Cl1B 115.2(8)
Cl3 C53B Cl2 116.5(9)
Cl3 C53B H53B 108.5

loop_
_geom_bond_atom_site_label_1
_geom_bond_atom_site_label_2
_geom_bond_distance
Pd1 S1 2.2978(5)
Pd1 S2 2.3489(5)
Pd1 S6 2.3449(5)
Pd1 P1 2.2605(5)
S1 C19 1.736(2)
S2 C20 1.754(2)
S2 C22 1.811(2)
S3 C20 1.747(2)
S3 C21 1.734(2)
S4 C19 1.750(2)
S4 C21 1.742(2)
S5 C21 1.640(2)
S6 C23 1.741(2)
S7 C24 1.751(2)
S7 C26 1.812(3)
S8 C24 1.749(2)
S8 C25 1.724(2)
S9 C23 1.751(2)
S9 C25 1.721(2)
S10 C25 1.657(2)
P1 C1 1.814(2)
P1 C7 1.820(2)
P1 C13 1.820(2)
C1 C2 1.390(3)
C1 C6 1.401(3)
C2 H2 0.9500
C2 C3 1.386(3)
C3 H3 0.9500
C3 C4 1.383(3)
C4 H4 0.9500
C4 C5 1.381(3)
C5 H5 0.9500
C5 C6 1.380(3)
C6 H6 0.9500
C7 C8 1.390(3)
C7 C12 1.393(3)
C8 H8 0.9500
C8 C9 1.390(3)
C9 H9 0.9500
C9 C10 1.381(3)
C10 H10 0.9500
C10 C11 1.374(3)
C11 H11 0.9500
C11 C12 1.386(3)
C12 H12 0.9500
C13 C14 1.385(3)
C13 C18 1.395(3)
C14 H14 0.9500
C14 C15 1.387(3)
C15 H15 0.9500
C15 C16 1.376(3)
C16 H16 0.9500
C16 C17 1.381(3)
C17 H17 0.9500
C17 C18 1.382(3)
C18 H18 0.9500
C19 C20 1.349(3)
C22 H22A 0.9800
C22 H22B 0.9800
C22 H22C 0.9800
C23 C24 1.350(3)
C26 H26A 0.9800
C26 H26B 0.9800
C26 H26C 0.9800
Pd2 S11 2.3040(5)
Pd2 S12 2.3355(5)
Pd2 S16 2.3441(5)
Pd2 P2 2.2663(5)
S11 C45 1.736(2)
S12 C46 1.753(2)
S12 C48 1.810(2)
S13 C45 1.754(2)
S13 C47 1.740(2)
S14 C46 1.749(2)
S14 C47 1.734(2)
S15 C47 1.643(2)
S16 C49 1.743(2)
S17A C50 1.777(2)
S17A C52A 1.784(6)
S17B C50 1.728(5)
S17B C52B 1.789(17)
S18 C49 1.744(2)
S18 C51 1.722(2)
S19 C50 1.754(2)
S19 C51 1.721(2)
S20 C51 1.649(2)
P2 C27 1.820(2)
P2 C33 1.816(2)
P2 C39 1.812(2)
C27 C28 1.400(3)
C27 C32 1.381(3)
C28 H28 0.9500
C28 C29 1.382(3)
C29 H29 0.9500
C29 C30 1.383(4)
C30 H30 0.9500
C30 C31 1.379(3)
C31 H31 0.9500
C31 C32 1.392(3)
C32 H32 0.9500
C33 C34 1.389(3)
C33 C38 1.392(3)
C34 H34 0.9500
C34 C35 1.390(3)
C35 H35 0.9500
C35 C36 1.376(4)
C36 H36 0.9500
C36 C37 1.387(4)
C37 H37 0.9500
C37 C38 1.382(3)
C38 H38 0.9500
C39 C40 1.393(3)
C39 C44 1.399(3)
C40 H40 0.9500
C40 C41 1.387(3)
C41 H41 0.9500
C41 C42 1.389(3)
C42 H42 0.9500
C42 C43 1.385(3)
C43 H43 0.9500
C43 C44 1.383(3)
C44 H44 0.9500
C45 C46 1.347(3)
C48 H48B 0.9800
C48 H48C 0.9800
C48 H48A 0.9800
C49 C50 1.348(3)
C52A H52A 0.9800
C52A H52B 0.9800
C52A H52C 0.9800
C52B H52D 0.9800
C52B H52E 0.9800
C52B H52F 0.9800
Cl1A C53A 1.747(3)
Cl1B C53B 1.769(14)
Cl2 C53A 1.761(3)
Cl2 C53B 1.820(15)
Cl3 C53A 1.791(3)
Cl3 C53B 1.572(15)
C53A H53A 1.0000
C53B H53B 1.0000

loop_
_geom_torsion_atom_site_label_1
_geom_torsion_atom_site_label_2
_geom_torsion_atom_site_label_3
_geom_torsion_atom_site_label_4
_geom_torsion
Pd1 S1 C19 S4 -179.12(10)
Pd1 S1 C19 C20 1.6(2)
Pd1 S2 C20 S3 -177.62(11)
Pd1 S2 C20 C19 5.97(18)
Pd1 S6 C23 S9 58.39(12)
Pd1 S6 C23 C24 -125.10(18)
Pd1 P1 C1 C2 -113.19(18)
Pd1 P1 C1 C6 60.74(16)
Pd1 P1 C7 C8 167.44(16)
Pd1 P1 C7 C12 -18.30(18)
Pd1 P1 C13 C14 -108.08(17)
Pd1 P1 C13 C18 70.19(18)
S1 C19 C20 S2 -5.7(3)
S1 C19 C20 S3 177.79(11)
S4 C19 C20 S2 175.04(11)
S4 C19 C20 S3 -1.5(2)
S6 C23 C24 S7 -0.3(3)
S6 C23 C24 S8 -177.65(12)
S9 C23 C24 S7 176.35(12)
S9 C23 C24 S8 -1.0(2)
P1 C1 C2 C3 174.70(19)
P1 C1 C6 C5 -176.18(16)
P1 C7 C8 C9 174.36(18)
P1 C7 C12 C11 -175.09(16)
P1 C13 C14 C15 178.23(17)
P1 C13 C18 C17 -179.6(2)
C1 P1 C7 C8 48.9(2)
C1 P1 C7 C12 -136.88(16)
C1 P1 C13 C14 10.9(2)
C1 P1 C13 C18 -170.84(17)
C1 C2 C3 C4 0.2(4)
C2 C1 C6 C5 -1.9(3)
C2 C3 C4 C5 -0.4(4)
C3 C4 C5 C6 -0.5(4)
C4 C5 C6 C1 1.7(3)
C6 C1 C2 C3 0.9(3)
C7 P1 C1 C2 8.8(2)
C7 P1 C1 C6 -177.29(15)
C7 P1 C13 C14 128.71(18)
C7 P1 C13 C18 -53.02(19)
C7 C8 C9 C10 0.6(4)
C8 C7 C12 C11 -0.7(3)
C8 C9 C10 C11 -0.6(4)
C9 C10 C11 C12 0.0(3)
C10 C11 C12 C7 0.7(3)
C12 C7 C8 C9 0.1(3)
C13 P1 C1 C2 120.88(19)
C13 P1 C1 C6 -65.19(17)
C13 P1 C7 C8 -65.85(19)
C13 P1 C7 C12 108.41(17)
C13 C14 C15 C16 1.1(4)
C14 C13 C18 C17 -1.2(3)
C14 C15 C16 C17 -0.9(4)
C15 C16 C17 C18 -0.3(4)
C16 C17 C18 C13 1.4(4)
C18 C13 C14 C15 0.0(3)
C19 S4 C21 S3 -0.90(13)
C19 S4 C21 S5 178.84(14)
C20 S3 C21 S4 0.27(13)
C20 S3 C21 S5 -179.47(14)
C21 S3 C20 S2 -175.78(13)
C21 S3 C20 C19 0.74(18)
C21 S4 C19 S1 -177.91(12)
C21 S4 C19 C20 1.42(17)
C22 S2 C20 S3 -71.94(15)
C22 S2 C20 C19 111.64(18)
C23 S9 C25 S8 -0.62(13)
C23 S9 C25 S10 -178.47(14)
C24 S8 C25 S9 0.18(13)
C24 S8 C25 S10 178.00(14)
C25 S8 C24 S7 -177.11(12)
C25 S8 C24 C23 0.53(18)
C25 S9 C23 S6 177.90(12)
C25 S9 C23 C24 1.01(18)
C26 S7 C24 S8 115.08(14)
C26 S7 C24 C23 -62.3(2)
Pd2 S11 C45 S13 176.66(10)
Pd2 S11 C45 C46 -4.1(2)
Pd2 S12 C46 S14 -179.51(10)
Pd2 S12 C46 C45 -3.67(18)
Pd2 S16 C49 S18 -40.76(13)
Pd2 S16 C49 C50 143.3(2)
Pd2 P2 C27 C28 -62.03(16)
Pd2 P2 C27 C32 119.11(17)
Pd2 P2 C33 C34 6.9(2)
Pd2 P2 C33 C38 -177.16(14)
Pd2 P2 C39 C40 104.95(17)
Pd2 P2 C39 C44 -65.79(17)
S11 C45 C46 S12 5.7(3)
S11 C45 C46 S14 -178.31(11)
S13 C45 C46 S12 -174.97(11)
S13 C45 C46 S14 1.0(2)
S16 C49 C50 S17A 6.1(3)
S16 C49 C50 S17B -19.4(6)
S16 C49 C50 S19 177.73(13)
S18 C49 C50 S17A -169.89(17)
S18 C49 C50 S17B 164.6(5)
S18 C49 C50 S19 1.7(3)
P2 C27 C28 C29 -178.48(17)
P2 C27 C32 C31 179.63(16)
P2 C33 C34 C35 178.16(16)
P2 C33 C38 C37 -177.51(18)
P2 C39 C40 C41 -170.72(18)
P2 C39 C44 C43 171.99(16)
C27 P2 C33 C34 -119.44(18)
C27 P2 C33 C38 56.49(18)
C27 P2 C39 C40 -131.02(17)
C27 P2 C39 C44 58.24(18)
C27 C28 C29 C30 -1.2(3)
C28 C27 C32 C31 0.8(3)
C28 C29 C30 C31 0.7(4)
C29 C30 C31 C32 0.6(3)
C30 C31 C32 C27 -1.3(3)
C32 C27 C28 C29 0.4(3)
C33 P2 C27 C28 66.61(17)
C33 P2 C27 C32 -112.25(18)
C33 P2 C39 C40 -22.0(2)
C33 P2 C39 C44 167.27(16)
C33 C34 C35 C36 -1.3(3)
C34 C33 C38 C37 -1.5(3)
C34 C35 C36 C37 -0.6(3)
C35 C36 C37 C38 1.4(4)
C36 C37 C38 C33 -0.4(4)
C38 C33 C34 C35 2.3(3)
C39 P2 C27 C28 179.59(15)
C39 P2 C27 C32 0.7(2)
C39 P2 C33 C34 125.88(17)
C39 P2 C33 C38 -58.19(18)
C39 C40 C41 C42 -0.6(3)
C40 C39 C44 C43 1.1(3)
C40 C41 C42 C43 0.3(4)
C41 C42 C43 C44 0.8(3)
C42 C43 C44 C39 -1.5(3)
C44 C39 C40 C41 0.0(3)
C45 S13 C47 S14 -0.67(13)
C45 S13 C47 S15 178.87(14)
C46 S14 C47 S13 1.07(13)
C46 S14 C47 S15 -178.48(14)
C47 S13 C45 S11 179.19(12)
C47 S13 C45 C46 -0.17(17)
C47 S14 C46 S12 174.68(13)
C47 S14 C46 C45 -1.27(18)
C48 S12 C46 S14 73.50(14)
C48 S12 C46 C45 -110.66(18)
C49 S18 C51 S19 1.23(14)
C49 S18 C51 S20 179.28(14)
C50 S19 C51 S18 -0.48(15)
C50 S19 C51 S20 -178.52(15)
C51 S18 C49 S16 -178.13(13)
C51 S18 C49 C50 -1.8(2)
C51 S19 C50 S17A 171.61(16)
C51 S19 C50 S17B -161.3(6)
C51 S19 C50 C49 -0.8(2)
C52A S17A C50 S19 73.2(4)
C52A S17A C50 C49 -115.3(3)
C52B S17B C50 S19 13.6(13)
C52B S17B C50 C49 -147.1(10)
